data_7028975
loop_
_publ_author_name
'Trapp, Ina'
'Gonz\'alez-Gallardo, Sandra'
'Hohnstein, Silvia'
'Garnier, Delphine'
'O\~na-Burgos, Pascual'
'Breher, Frank'

_publ_section_title
;
 A metallacyclic alkyl-amido carbene complex (MCAAC).
;
_journal_issue 11
_journal_name_full 'Dalton transactions (Cambridge, England : 2003)'
_journal_page_first 4313
_journal_page_last 4319
_journal_paper_doi 10.1039/c3dt52591k
_journal_volume 43
_journal_year 2014
_chemical_formula_moiety 'C24 H27 Cl2 Ir N7 Ru, F6 P, C3 H6 O'
_chemical_formula_sum 'C27 H33 Cl2 F6 Ir N7 O P Ru'
_chemical_formula_weight 980.74
_chemical_name_systematic
; 
MCAAC
;
_space_group_IT_number 14
_symmetry_cell_setting monoclinic
_symmetry_space_group_name_Hall '-P 2ybc'
_symmetry_space_group_name_H-M 'P 1 21/c 1'
_atom_sites_solution_hydrogens geom
_atom_sites_solution_primary direct
_atom_sites_solution_secondary difmap
_audit_creation_method SHELXL-97
_cell_angle_alpha 90.00
_cell_angle_beta 108.49(3)
_cell_angle_gamma 90.00
_cell_formula_units_Z 4
_cell_length_a 13.478(3)
_cell_length_b 12.446(3)
_cell_length_c 20.633(4)
_cell_measurement_reflns_used 23939
_cell_measurement_temperature 200(2)
_cell_measurement_theta_max 26.00
_cell_measurement_theta_min 3.92
_cell_volume 3282.5(14)
_computing_cell_refinement 'CrysAlis Red'
_computing_data_collection 'CrysAlis CCD'
_computing_data_reduction 'CrysAlis Red'
_computing_molecular_graphics Ortep32
_computing_publication_material 'Bruker SHELXTL'
_computing_structure_refinement 'SHELXL-97 (Sheldrick, 1997)'
_computing_structure_solution 'SHELXS-97 (Sheldrick, 1990)'
_diffrn_ambient_temperature 200(2)
_diffrn_measured_fraction_theta_full 0.993
_diffrn_measured_fraction_theta_max 0.993
_diffrn_measurement_device_type 'Stoe Stadi with CCD'
_diffrn_measurement_method 'omega scans'
_diffrn_radiation_monochromator graphite
_diffrn_radiation_source 'fine-focus sealed tube'
_diffrn_radiation_type MoK\a
_diffrn_radiation_wavelength 0.71073
_diffrn_reflns_av_R_equivalents 0.0724
_diffrn_reflns_av_sigmaI/netI 0.0441
_diffrn_reflns_limit_h_max 16
_diffrn_reflns_limit_h_min -12
_diffrn_reflns_limit_k_max 15
_diffrn_reflns_limit_k_min -14
_diffrn_reflns_limit_l_max 24
_diffrn_reflns_limit_l_min -25
_diffrn_reflns_number 23939
_diffrn_reflns_theta_full 26.00
_diffrn_reflns_theta_max 26.00
_diffrn_reflns_theta_min 3.92
_exptl_absorpt_coefficient_mu 4.791
_exptl_absorpt_correction_type none
_exptl_crystal_colour yellow
_exptl_crystal_density_diffrn 1.985
_exptl_crystal_density_method 'not measured'
_exptl_crystal_description 'irregular shaped crystal'
_exptl_crystal_F_000 1904
_exptl_crystal_size_max 0.40
_exptl_crystal_size_mid 0.30
_exptl_crystal_size_min 0.30
_refine_diff_density_max 2.335
_refine_diff_density_min -2.928
_refine_diff_density_rms 0.180
_refine_ls_extinction_method none
_refine_ls_goodness_of_fit_ref 1.115
_refine_ls_hydrogen_treatment constr
_refine_ls_matrix_type full
_refine_ls_number_parameters 417
_refine_ls_number_reflns 6419
_refine_ls_number_restraints 0
_refine_ls_restrained_S_all 1.115
_refine_ls_R_factor_all 0.0438
_refine_ls_R_factor_gt 0.0400
_refine_ls_shift/su_max 0.001
_refine_ls_shift/su_mean 0.000
_refine_ls_structure_factor_coef Fsqd
_refine_ls_weighting_details 'calc w=1/[\s^2^(Fo^2^)+(0.0559P)^2^+10.0469P] where P=(Fo^2^+2Fc^2^)/3'
_refine_ls_weighting_scheme calc
_refine_ls_wR_factor_gt 0.1007
_refine_ls_wR_factor_ref 0.1057
_reflns_number_gt 5780
_reflns_number_total 6419
_reflns_threshold_expression >2sigma(I)
_cod_data_source_file c3dt52591k.txt
_cod_data_source_block compound_3
_cod_original_cell_volume 3282.5(11)
_cod_original_sg_symbol_H-M P21/c
_cod_database_code 7028975

loop_
_symmetry_equiv_pos_as_xyz
'x, y, z'
'-x, y+1/2, -z+1/2'
'-x, -y, -z'
'x, -y-1/2, z-1/2'

loop_
_atom_site_label
_atom_site_type_symbol
_atom_site_fract_x
_atom_site_fract_y
_atom_site_fract_z
_atom_site_U_iso_or_equiv
_atom_site_adp_type
_atom_site_occupancy
_atom_site_symmetry_multiplicity
_atom_site_calc_flag
_atom_site_refinement_flags
Ir1 Ir 0.041292(14) 0.564191(15) 0.363947(9) 0.01870(9) Uani 1 1 d .
Ru1 Ru 0.20322(3) 0.76533(3) 0.58689(2) 0.02330(12) Uani 1 1 d .
N1 N 0.3020(3) 0.5861(4) 0.5302(2) 0.0221(9) Uani 1 1 d .
C1 C 0.2457(4) 0.6382(4) 0.4659(3) 0.0219(10) Uani 1 1 d .
Cl1 Cl 0.08674(10) 0.40502(11) 0.43076(6) 0.0262(3) Uani 1 1 d .
P1 P 0.53892(13) 0.85683(15) 0.33099(9) 0.0395(4) Uani 1 1 d .
F1 F 0.5269(4) 0.7693(4) 0.3842(3) 0.0675(13) Uani 1 1 d .
O1 O 0.5265(4) 0.6675(4) 0.5364(2) 0.0444(11) Uani 1 1 d .
N2 N 0.3001(3) 0.6337(4) 0.5896(2) 0.0245(9) Uani 1 1 d .
C2 C 0.1261(4) 0.6356(4) 0.4545(2) 0.0193(9) Uani 1 1 d .
Cl2 Cl -0.00406(12) 0.44482(12) 0.26506(7) 0.0334(3) Uani 1 1 d .
F2 F 0.4147(4) 0.8714(6) 0.3059(3) 0.095(2) Uani 1 1 d .
N3 N 0.2795(3) 0.7494(4) 0.4654(2) 0.0248(9) Uani 1 1 d .
F3 F 0.5470(5) 0.9446(5) 0.2775(3) 0.090(2) Uani 1 1 d .
N4 N 0.2656(4) 0.8184(4) 0.5124(2) 0.0291(10) Uani 1 1 d .
F4 F 0.5419(6) 0.9455(4) 0.3854(4) 0.092(2) Uani 1 1 d .
N5 N 0.2693(3) 0.5825(4) 0.4121(2) 0.0223(9) Uani 1 1 d .
F5 F 0.5301(10) 0.7693(7) 0.2774(5) 0.166(5) Uani 1 1 d .
N6 N 0.1891(3) 0.5577(3) 0.3552(2) 0.0193(9) Uani 1 1 d .
F6 F 0.6607(4) 0.8503(7) 0.3612(5) 0.129(3) Uani 1 1 d .
N7 N 0.1040(3) 0.6771(4) 0.5046(2) 0.0217(9) Uani 1 1 d .
H7A H 0.0394 0.6679 0.5048 0.026 Uiso 1 1 calc R
C10 C 0.3487(4) 0.4878(4) 0.5429(3) 0.0264(11) Uani 1 1 d .
H10A H 0.3577 0.4388 0.5099 0.032 Uiso 1 1 calc R
C11 C 0.3798(4) 0.4732(5) 0.6116(3) 0.0302(12) Uani 1 1 d .
H11A H 0.4155 0.4126 0.6362 0.036 Uiso 1 1 calc R
C12 C 0.3489(4) 0.5643(5) 0.6387(3) 0.0299(13) Uani 1 1 d .
H12A H 0.3609 0.5758 0.6860 0.036 Uiso 1 1 calc R
C20 C 0.3196(5) 0.8005(5) 0.4212(3) 0.0378(14) Uani 1 1 d .
H20A H 0.3358 0.7690 0.3838 0.045 Uiso 1 1 calc R
C21 C 0.3322(7) 0.9046(6) 0.4404(4) 0.0516(19) Uani 1 1 d .
H21A H 0.3592 0.9609 0.4198 0.062 Uiso 1 1 calc R
C22 C 0.2973(6) 0.9123(5) 0.4968(4) 0.0449(17) Uani 1 1 d .
H22A H 0.2964 0.9770 0.5211 0.054 Uiso 1 1 calc R
C30 C 0.3632(4) 0.5623(5) 0.4020(3) 0.0281(12) Uani 1 1 d .
H30A H 0.4307 0.5740 0.4339 0.034 Uiso 1 1 calc R
C31 C 0.3414(4) 0.5223(5) 0.3380(3) 0.0289(11) Uani 1 1 d .
H31A H 0.3903 0.5002 0.3161 0.035 Uiso 1 1 calc R
C32 C 0.2313(4) 0.5203(4) 0.3103(3) 0.0256(11) Uani 1 1 d .
H32A H 0.1932 0.4956 0.2658 0.031 Uiso 1 1 calc R
C97 C 0.5766(5) 0.7409(5) 0.5678(3) 0.0370(14) Uani 1 1 d .
C98 C 0.6718(7) 0.7835(7) 0.5538(5) 0.060(2) Uani 1 1 d .
H98A H 0.7236 0.7259 0.5602 0.090 Uiso 1 1 calc R
H98B H 0.7016 0.8425 0.5855 0.090 Uiso 1 1 calc R
H98C H 0.6523 0.8099 0.5067 0.090 Uiso 1 1 calc R
C99 C 0.5486(7) 0.7899(8) 0.6265(5) 0.070(3) Uani 1 1 d .
H99A H 0.4819 0.7602 0.6277 0.105 Uiso 1 1 calc R
H99B H 0.5422 0.8680 0.6204 0.105 Uiso 1 1 calc R
H99C H 0.6036 0.7734 0.6694 0.105 Uiso 1 1 calc R
C100 C -0.1298(4) 0.5397(5) 0.3442(3) 0.0306(12) Uani 1 1 d .
H10B H -0.1493 0.4663 0.3556 0.037 Uiso 1 1 calc R
C101 C -0.0921(4) 0.6075(5) 0.3998(3) 0.0281(12) Uani 1 1 d .
H10C H -0.0891 0.5736 0.4443 0.034 Uiso 1 1 calc R
C102 C -0.1167(5) 0.7265(5) 0.3961(3) 0.0359(14) Uani 1 1 d .
H10D H -0.1220 0.7499 0.4407 0.043 Uiso 1 1 calc R
H10E H -0.1858 0.7382 0.3613 0.043 Uiso 1 1 calc R
C103 C -0.0353(5) 0.7976(5) 0.3784(3) 0.0359(13) Uani 1 1 d .
H10F H -0.0716 0.8591 0.3504 0.043 Uiso 1 1 calc R
H10G H 0.0140 0.8266 0.4212 0.043 Uiso 1 1 calc R
C104 C 0.0261(4) 0.7381(5) 0.3397(3) 0.0297(12) Uani 1 1 d .
H10H H 0.0932 0.7737 0.3409 0.036 Uiso 1 1 calc R
C105 C -0.0211(5) 0.6790(5) 0.2801(3) 0.0334(13) Uani 1 1 d .
H10I H 0.0184 0.6806 0.2464 0.040 Uiso 1 1 calc R
C106 C -0.1386(5) 0.6707(6) 0.2476(3) 0.0442(16) Uani 1 1 d .
H10J H -0.1540 0.6614 0.1977 0.053 Uiso 1 1 calc R
H10K H -0.1701 0.7397 0.2548 0.053 Uiso 1 1 calc R
C107 C -0.1927(5) 0.5795(6) 0.2739(3) 0.0423(16) Uani 1 1 d .
H10L H -0.2615 0.6053 0.2752 0.051 Uiso 1 1 calc R
H10M H -0.2054 0.5187 0.2413 0.051 Uiso 1 1 calc R
C200 C 0.1005(8) 0.8706(11) 0.6163(4) 0.090(4) Uani 1 1 d .
H20B H 0.0335 0.9022 0.5861 0.108 Uiso 1 1 calc R
C201 C 0.1126(8) 0.7768(8) 0.6556(5) 0.068(3) Uani 1 1 d .
H20C H 0.0557 0.7268 0.6578 0.082 Uiso 1 1 calc R
C202 C 0.2142(10) 0.7700(8) 0.6926(4) 0.072(3) Uani 1 1 d .
H20D H 0.2453 0.7118 0.7263 0.086 Uiso 1 1 calc R
C203 C 0.2683(7) 0.8542(11) 0.6793(5) 0.080(4) Uani 1 1 d .
H20E H 0.3443 0.8691 0.7021 0.096 Uiso 1 1 calc R
C204 C 0.2023(13) 0.9159(6) 0.6327(6) 0.086(4) Uani 1 1 d .
H20F H 0.2199 0.9861 0.6154 0.103 Uiso 1 1 calc R

loop_
_atom_site_aniso_label
_atom_site_aniso_U_11
_atom_site_aniso_U_22
_atom_site_aniso_U_33
_atom_site_aniso_U_23
_atom_site_aniso_U_13
_atom_site_aniso_U_12
Ir1 0.01893(13) 0.02643(13) 0.01304(12) -0.00001(7) 0.00833(8) -0.00137(7)
Ru1 0.0267(2) 0.0265(2) 0.0214(2) -0.00766(16) 0.01417(17) -0.00414(16)
N1 0.020(2) 0.030(2) 0.017(2) -0.0038(18) 0.0065(17) -0.0007(17)
C1 0.021(2) 0.029(3) 0.019(2) -0.004(2) 0.0116(19) -0.002(2)
Cl1 0.0293(6) 0.0294(6) 0.0236(6) 0.0032(5) 0.0138(5) -0.0007(5)
P1 0.0388(9) 0.0445(9) 0.0377(9) -0.0003(7) 0.0156(7) -0.0084(7)
F1 0.082(3) 0.055(3) 0.075(3) 0.021(2) 0.038(3) 0.004(2)
O1 0.046(3) 0.044(3) 0.042(3) -0.012(2) 0.012(2) -0.008(2)
N2 0.024(2) 0.036(2) 0.0159(19) -0.0063(18) 0.0084(16) -0.0024(18)
C2 0.020(2) 0.021(2) 0.019(2) -0.0001(19) 0.0107(19) -0.0007(19)
Cl2 0.0345(7) 0.0462(8) 0.0219(7) -0.0129(6) 0.0126(6) -0.0098(6)
F2 0.047(3) 0.177(7) 0.052(3) 0.041(4) 0.003(2) -0.029(3)
N3 0.027(2) 0.029(2) 0.022(2) -0.0045(18) 0.0137(18) -0.0041(18)
F3 0.074(4) 0.125(5) 0.074(4) 0.041(3) 0.027(3) -0.029(3)
N4 0.038(3) 0.026(2) 0.030(2) -0.0082(19) 0.019(2) -0.0060(19)
F4 0.134(6) 0.060(3) 0.076(4) -0.027(3) 0.026(4) -0.008(3)
N5 0.018(2) 0.034(2) 0.019(2) -0.0059(18) 0.0115(17) -0.0012(17)
F5 0.309(13) 0.107(6) 0.147(7) -0.078(6) 0.164(9) -0.069(7)
N6 0.023(2) 0.023(2) 0.015(2) 0.0006(15) 0.0092(17) -0.0018(15)
F6 0.041(3) 0.181(8) 0.170(7) 0.082(6) 0.041(4) 0.034(4)
N7 0.0190(19) 0.030(2) 0.019(2) -0.0046(17) 0.0103(16) -0.0005(17)
C10 0.023(2) 0.029(3) 0.029(3) -0.005(2) 0.012(2) 0.000(2)
C11 0.019(2) 0.038(3) 0.033(3) 0.005(3) 0.007(2) 0.004(2)
C12 0.021(3) 0.047(3) 0.023(3) 0.002(2) 0.008(2) -0.002(2)
C20 0.051(4) 0.035(3) 0.042(3) -0.001(3) 0.035(3) -0.006(3)
C21 0.080(5) 0.034(3) 0.062(5) 0.003(3) 0.053(4) -0.010(3)
C22 0.064(5) 0.030(3) 0.055(4) -0.009(3) 0.039(4) -0.013(3)
C30 0.020(3) 0.046(3) 0.021(3) -0.006(2) 0.011(2) -0.001(2)
C31 0.027(3) 0.039(3) 0.027(3) -0.006(2) 0.017(2) -0.003(2)
C32 0.031(3) 0.034(3) 0.017(2) -0.004(2) 0.015(2) -0.003(2)
C97 0.034(3) 0.038(3) 0.035(3) 0.005(3) 0.007(3) 0.003(3)
C98 0.062(5) 0.060(5) 0.063(5) -0.020(4) 0.029(4) -0.022(4)
C99 0.064(5) 0.087(6) 0.067(6) -0.036(5) 0.031(4) -0.022(5)
C100 0.018(2) 0.049(3) 0.025(3) 0.000(3) 0.006(2) -0.004(2)
C101 0.017(2) 0.049(3) 0.021(2) 0.002(2) 0.010(2) 0.002(2)
C102 0.033(3) 0.046(4) 0.031(3) 0.002(3) 0.012(2) 0.016(3)
C103 0.044(3) 0.030(3) 0.035(3) 0.007(3) 0.016(3) 0.013(3)
C104 0.030(3) 0.035(3) 0.026(3) 0.008(2) 0.010(2) 0.002(2)
C105 0.036(3) 0.041(3) 0.024(3) 0.017(2) 0.011(2) 0.006(3)
C106 0.038(3) 0.069(5) 0.020(3) 0.014(3) 0.001(2) 0.006(3)
C107 0.020(3) 0.078(5) 0.024(3) 0.003(3) 0.000(2) 0.007(3)
C200 0.079(6) 0.139(10) 0.041(4) -0.043(6) 0.005(4) 0.075(7)
C201 0.087(6) 0.073(6) 0.076(6) -0.053(5) 0.070(6) -0.040(5)
C202 0.118(9) 0.078(6) 0.029(4) 0.003(4) 0.038(5) 0.046(6)
C203 0.049(5) 0.131(10) 0.065(6) -0.078(7) 0.025(4) -0.024(5)
C204 0.181(13) 0.029(4) 0.095(8) -0.019(4) 0.111(10) -0.018(5)

loop_
_atom_type_symbol
_atom_type_description
_atom_type_scat_dispersion_real
_atom_type_scat_dispersion_imag
_atom_type_scat_source
C C 0.0033 0.0016 'International Tables Vol C Tables 4.2.6.8 and 6.1.1.4'
H H 0.0000 0.0000 'International Tables Vol C Tables 4.2.6.8 and 6.1.1.4'
N N 0.0061 0.0033 'International Tables Vol C Tables 4.2.6.8 and 6.1.1.4'
Cl Cl 0.1484 0.1585 'International Tables Vol C Tables 4.2.6.8 and 6.1.1.4'
P P 0.1023 0.0942 'International Tables Vol C Tables 4.2.6.8 and 6.1.1.4'
F F 0.0171 0.0103 'International Tables Vol C Tables 4.2.6.8 and 6.1.1.4'
Ru Ru -1.2594 0.8363 'International Tables Vol C Tables 4.2.6.8 and 6.1.1.4'
Ir Ir -1.4442 7.9887 'International Tables Vol C Tables 4.2.6.8 and 6.1.1.4'
O O 0.0106 0.0060 'International Tables Vol C Tables 4.2.6.8 and 6.1.1.4'

loop_
_geom_angle_atom_site_label_1
_geom_angle_atom_site_label_2
_geom_angle_atom_site_label_3
_geom_angle
C2 Ir1 N6 79.76(18)
C2 Ir1 C105 113.5(2)
N6 Ir1 C105 95.5(2)
C2 Ir1 C104 76.6(2)
N6 Ir1 C104 92.37(18)
C105 Ir1 C104 37.0(2)
C2 Ir1 C101 82.42(19)
N6 Ir1 C101 161.63(19)
C105 Ir1 C101 87.5(2)
C104 Ir1 C101 79.1(2)
C2 Ir1 C100 118.0(2)
N6 Ir1 C100 162.1(2)
C105 Ir1 C100 80.2(2)
C104 Ir1 C100 94.4(2)
C101 Ir1 C100 36.2(2)
C2 Ir1 Cl1 82.32(14)
N6 Ir1 Cl1 86.53(12)
C105 Ir1 Cl1 164.17(18)
C104 Ir1 Cl1 158.75(15)
C101 Ir1 Cl1 95.52(16)
C100 Ir1 Cl1 93.06(17)
C2 Ir1 Cl2 160.41(14)
N6 Ir1 Cl2 83.99(12)
C105 Ir1 Cl2 78.76(18)
C104 Ir1 Cl2 115.16(16)
C101 Ir1 Cl2 114.34(15)
C100 Ir1 Cl2 78.10(16)
Cl1 Ir1 Cl2 85.86(5)
N4 Ru1 N2 82.69(18)
N4 Ru1 C204 96.4(3)
N2 Ru1 C204 141.4(5)
N4 Ru1 N7 82.61(17)
N2 Ru1 N7 81.04(17)
C204 Ru1 N7 137.3(5)
N4 Ru1 C200 117.8(4)
N2 Ru1 C200 159.1(4)
C204 Ru1 C200 39.3(5)
N7 Ru1 C200 104.3(3)
N4 Ru1 C203 110.3(4)
N2 Ru1 C203 107.8(4)
C204 Ru1 C203 36.5(5)
N7 Ru1 C203 164.8(3)
C200 Ru1 C203 63.1(4)
N4 Ru1 C202 146.2(4)
N2 Ru1 C202 98.8(3)
C204 Ru1 C202 61.7(4)
N7 Ru1 C202 131.1(4)
C200 Ru1 C202 62.2(4)
C203 Ru1 C202 36.9(4)
N4 Ru1 C201 156.1(3)
N2 Ru1 C201 121.1(4)
C204 Ru1 C201 63.8(3)
N7 Ru1 C201 102.6(3)
C200 Ru1 C201 38.3(4)
C203 Ru1 C201 62.3(3)
C202 Ru1 C201 36.5(4)
C10 N1 N2 110.8(4)
C10 N1 C1 130.6(4)
N2 N1 C1 118.1(4)
N5 C1 N1 108.2(4)
N5 C1 N3 108.0(4)
N1 C1 N3 110.8(4)
N5 C1 C2 110.4(4)
N1 C1 C2 110.2(4)
N3 C1 C2 109.3(4)
F5 P1 F6 94.7(6)
F5 P1 F4 177.1(5)
F6 P1 F4 88.0(5)
F5 P1 F3 89.6(4)
F6 P1 F3 91.0(4)
F4 P1 F3 91.2(4)
F5 P1 F1 90.6(4)
F6 P1 F1 90.7(3)
F4 P1 F1 88.4(3)
F3 P1 F1 178.2(3)
F5 P1 F2 90.7(6)
F6 P1 F2 174.5(5)
F4 P1 F2 86.5(4)
F3 P1 F2 89.6(3)
F1 P1 F2 88.6(3)
C12 N2 N1 104.7(4)
C12 N2 Ru1 133.1(4)
N1 N2 Ru1 120.3(3)
N7 C2 C1 111.5(4)
N7 C2 Ir1 135.0(4)
C1 C2 Ir1 113.4(3)
N4 N3 C20 111.1(5)
N4 N3 C1 118.9(4)
C20 N3 C1 129.8(5)
C22 N4 N3 105.0(5)
C22 N4 Ru1 134.4(4)
N3 N4 Ru1 120.6(3)
N6 N5 C30 110.4(4)
N6 N5 C1 118.1(4)
C30 N5 C1 130.7(5)
C32 N6 N5 106.6(4)
C32 N6 Ir1 136.2(4)
N5 N6 Ir1 116.3(3)
C2 N7 Ru1 127.9(4)
C2 N7 H7A 116.0
Ru1 N7 H7A 116.0
C11 C10 N1 107.0(5)
C11 C10 H10A 126.5
N1 C10 H10A 126.5
C10 C11 C12 106.1(5)
C10 C11 H11A 126.9
C12 C11 H11A 126.9
N2 C12 C11 111.3(5)
N2 C12 H12A 124.3
C11 C12 H12A 124.3
C21 C20 N3 106.9(5)
C21 C20 H20A 126.5
N3 C20 H20A 126.5
C20 C21 C22 105.6(6)
C20 C21 H21A 127.2
C22 C21 H21A 127.2
N4 C22 C21 111.4(6)
N4 C22 H22A 124.3
C21 C22 H22A 124.3
C31 C30 N5 106.9(5)
C31 C30 H30A 126.5
N5 C30 H30A 126.5
C30 C31 C32 106.0(5)
C30 C31 H31A 127.0
C32 C31 H31A 127.0
N6 C32 C31 110.0(5)
N6 C32 H32A 125.0
C31 C32 H32A 125.0
O1 C97 C98 122.4(6)
O1 C97 C99 120.2(6)
C98 C97 C99 117.3(6)
C97 C98 H98A 109.5
C97 C98 H98B 109.5
H98A C98 H98B 109.5
C97 C98 H98C 109.5
H98A C98 H98C 109.5
H98B C98 H98C 109.5
C97 C99 H99A 109.5
C97 C99 H99B 109.5
H99A C99 H99B 109.5
C97 C99 H99C 109.5
H99A C99 H99C 109.5
H99B C99 H99C 109.5
C101 C100 C107 122.8(6)
C101 C100 Ir1 71.3(3)
C107 C100 Ir1 111.3(4)
C101 C100 H10B 114.6
C107 C100 H10B 114.6
Ir1 C100 H10B 114.6
C100 C101 C102 122.6(5)
C100 C101 Ir1 72.4(3)
C102 C101 Ir1 114.1(4)
C100 C101 H10C 113.7
C102 C101 H10C 113.7
Ir1 C101 H10C 113.7
C101 C102 C103 114.4(5)
C101 C102 H10D 108.7
C103 C102 H10D 108.7
C101 C102 H10E 108.7
C103 C102 H10E 108.7
H10D C102 H10E 107.6
C104 C103 C102 113.2(5)
C104 C103 H10F 108.9
C102 C103 H10F 108.9
C104 C103 H10G 108.9
C102 C103 H10G 108.9
H10F C103 H10G 107.7
C105 C104 C103 123.2(5)
C105 C104 Ir1 70.7(3)
C103 C104 Ir1 112.7(4)
C105 C104 H10H 114.2
C103 C104 H10H 114.2
Ir1 C104 H10H 114.2
C104 C105 C106 123.0(6)
C104 C105 Ir1 72.3(3)
C106 C105 Ir1 112.9(4)
C104 C105 H10I 114.0
C106 C105 H10I 114.0
Ir1 C105 H10I 114.0
C105 C106 C107 116.2(5)
C105 C106 H10J 108.2
C107 C106 H10J 108.2
C105 C106 H10K 108.2
C107 C106 H10K 108.2
H10J C106 H10K 107.4
C100 C107 C106 113.3(5)
C100 C107 H10L 108.9
C106 C107 H10L 108.9
C100 C107 H10M 108.9
C106 C107 H10M 108.9
H10L C107 H10M 107.7
C201 C200 C204 105.4(8)
C201 C200 Ru1 71.6(4)
C204 C200 Ru1 69.3(4)
C201 C200 H20B 127.2
C204 C200 H20B 127.2
Ru1 C200 H20B 127.2
C202 C201 C200 107.0(8)
C202 C201 Ru1 71.4(4)
C200 C201 Ru1 70.1(4)
C202 C201 H20C 126.4
C200 C201 H20C 126.4
Ru1 C201 H20C 126.4
C201 C202 C203 110.7(9)
C201 C202 Ru1 72.2(5)
C203 C202 Ru1 71.5(5)
C201 C202 H20D 124.6
C203 C202 H20D 124.6
Ru1 C202 H20D 124.6
C204 C203 C202 108.3(9)
C204 C203 Ru1 70.3(5)
C202 C203 Ru1 71.6(5)
C204 C203 H20E 125.8
C202 C203 H20E 125.8
Ru1 C203 H20E 125.8
C203 C204 C200 108.5(9)
C203 C204 Ru1 73.2(5)
C200 C204 Ru1 71.5(5)
C203 C204 H20F 125.6
C200 C204 H20F 125.6
Ru1 C204 H20F 125.6

loop_
_geom_bond_atom_site_label_1
_geom_bond_atom_site_label_2
_geom_bond_distance
Ir1 C2 2.058(5)
Ir1 N6 2.058(4)
Ir1 C105 2.196(5)
Ir1 C104 2.216(6)
Ir1 C101 2.217(5)
Ir1 C100 2.231(5)
Ir1 Cl1 2.3800(14)
Ir1 Cl2 2.4399(14)
Ru1 N4 2.079(5)
Ru1 N2 2.084(5)
Ru1 C204 2.101(8)
Ru1 N7 2.107(4)
Ru1 C200 2.129(7)
Ru1 C203 2.137(7)
Ru1 C202 2.139(7)
Ru1 C201 2.149(7)
N1 C10 1.363(7)
N1 N2 1.369(6)
N1 C1 1.455(7)
C1 N5 1.428(6)
C1 N3 1.458(7)
C1 C2 1.553(7)
P1 F5 1.530(6)
P1 F6 1.562(6)
P1 F4 1.565(6)
P1 F3 1.581(5)
P1 F1 1.591(5)
P1 F2 1.598(5)
O1 C97 1.197(8)
N2 C12 1.335(7)
C2 N7 1.271(6)
N3 N4 1.351(6)
N3 C20 1.358(7)
N4 C22 1.319(8)
N5 N6 1.356(6)
N5 C30 1.369(7)
N6 C32 1.316(7)
N7 H7A 0.8800
C10 C11 1.357(8)
C10 H10A 0.9500
C11 C12 1.384(8)
C11 H11A 0.9500
C12 H12A 0.9500
C20 C21 1.350(10)
C20 H20A 0.9500
C21 C22 1.389(9)
C21 H21A 0.9500
C22 H22A 0.9500
C30 C31 1.354(8)
C30 H30A 0.9500
C31 C32 1.412(8)
C31 H31A 0.9500
C32 H32A 0.9500
C97 C98 1.498(10)
C97 C99 1.506(10)
C98 H98A 0.9800
C98 H98B 0.9800
C98 H98C 0.9800
C99 H99A 0.9800
C99 H99B 0.9800
C99 H99C 0.9800
C100 C101 1.384(8)
C100 C107 1.513(8)
C100 H10B 1.0000
C101 C102 1.515(9)
C101 H10C 1.0000
C102 C103 1.541(9)
C102 H10D 0.9900
C102 H10E 0.9900
C103 C104 1.513(8)
C103 H10F 0.9900
C103 H10G 0.9900
C104 C105 1.401(9)
C104 H10H 1.0000
C105 C106 1.515(8)
C105 H10I 1.0000
C106 C107 1.537(10)
C106 H10J 0.9900
C106 H10K 0.9900
C107 H10L 0.9900
C107 H10M 0.9900
C200 C201 1.402(15)
C200 C204 1.421(17)
C200 H20B 1.0000
C201 C202 1.342(14)
C201 H20C 1.0000
C202 C203 1.353(15)
C202 H20D 1.0000
C203 C204 1.328(16)
C203 H20E 1.0000
C204 H20F 1.0000

loop_
_geom_torsion_atom_site_label_1
_geom_torsion_atom_site_label_2
_geom_torsion_atom_site_label_3
_geom_torsion_atom_site_label_4
_geom_torsion
C10 N1 C1 N5 -16.2(7)
N2 N1 C1 N5 172.8(4)
C10 N1 C1 N3 -134.4(5)
N2 N1 C1 N3 54.6(6)
C10 N1 C1 C2 104.5(6)
N2 N1 C1 C2 -66.5(6)
C10 N1 N2 C12 1.7(6)
C1 N1 N2 C12 174.4(4)
C10 N1 N2 Ru1 -164.8(3)
C1 N1 N2 Ru1 8.0(6)
N4 Ru1 N2 C12 151.4(5)
C204 Ru1 N2 C12 60.3(7)
N7 Ru1 N2 C12 -125.0(5)
C200 Ru1 N2 C12 -18.3(12)
C203 Ru1 N2 C12 42.3(6)
C202 Ru1 N2 C12 5.4(6)
C201 Ru1 N2 C12 -25.6(6)
N4 Ru1 N2 N1 -46.7(4)
C204 Ru1 N2 N1 -137.8(5)
N7 Ru1 N2 N1 36.9(4)
C200 Ru1 N2 N1 143.6(10)
C203 Ru1 N2 N1 -155.8(5)
C202 Ru1 N2 N1 167.3(5)
C201 Ru1 N2 N1 136.3(4)
N5 C1 C2 N7 174.7(4)
N1 C1 C2 N7 55.3(6)
N3 C1 C2 N7 -66.7(5)
N5 C1 C2 Ir1 -4.2(5)
N1 C1 C2 Ir1 -123.7(4)
N3 C1 C2 Ir1 114.3(4)
N6 Ir1 C2 N7 178.4(6)
C105 Ir1 C2 N7 86.8(6)
C104 Ir1 C2 N7 83.4(5)
C101 Ir1 C2 N7 2.9(5)
C100 Ir1 C2 N7 -4.4(6)
Cl1 Ir1 C2 N7 -93.8(5)
Cl2 Ir1 C2 N7 -147.2(4)
N6 Ir1 C2 C1 -2.9(3)
C105 Ir1 C2 C1 -94.5(4)
C104 Ir1 C2 C1 -97.9(4)
C101 Ir1 C2 C1 -178.5(4)
C100 Ir1 C2 C1 174.3(3)
Cl1 Ir1 C2 C1 84.9(3)
Cl2 Ir1 C2 C1 31.5(7)
N5 C1 N3 N4 -179.7(4)
N1 C1 N3 N4 -61.4(6)
C2 C1 N3 N4 60.2(6)
N5 C1 N3 C20 4.6(8)
N1 C1 N3 C20 122.9(6)
C2 C1 N3 C20 -115.5(6)
C20 N3 N4 C22 0.1(7)
C1 N3 N4 C22 -176.4(5)
C20 N3 N4 Ru1 179.2(4)
C1 N3 N4 Ru1 2.7(6)
N2 Ru1 N4 C22 -140.0(7)
C204 Ru1 N4 C22 1.1(8)
N7 Ru1 N4 C22 138.1(7)
C200 Ru1 N4 C22 35.8(8)
C203 Ru1 N4 C22 -33.7(8)
C202 Ru1 N4 C22 -45.1(9)
C201 Ru1 N4 C22 33.6(11)
N2 Ru1 N4 N3 41.1(4)
C204 Ru1 N4 N3 -177.7(6)
N7 Ru1 N4 N3 -40.7(4)
C200 Ru1 N4 N3 -143.0(5)
C203 Ru1 N4 N3 147.5(5)
C202 Ru1 N4 N3 136.1(5)
C201 Ru1 N4 N3 -145.2(7)
N1 C1 N5 N6 134.1(4)
N3 C1 N5 N6 -106.0(5)
C2 C1 N5 N6 13.4(6)
N1 C1 N5 C30 -57.4(7)
N3 C1 N5 C30 62.5(7)
C2 C1 N5 C30 -178.1(5)
C30 N5 N6 C32 1.2(6)
C1 N5 N6 C32 171.9(5)
C30 N5 N6 Ir1 172.5(3)
C1 N5 N6 Ir1 -16.8(6)
C2 Ir1 N6 C32 178.5(5)
C105 Ir1 N6 C32 -68.6(5)
C104 Ir1 N6 C32 -105.6(5)
C101 Ir1 N6 C32 -167.3(6)
C100 Ir1 N6 C32 6.4(10)
Cl1 Ir1 N6 C32 95.6(5)
Cl2 Ir1 N6 C32 9.5(5)
C2 Ir1 N6 N5 10.6(3)
C105 Ir1 N6 N5 123.5(4)
C104 Ir1 N6 N5 86.5(4)
C101 Ir1 N6 N5 24.8(8)
C100 Ir1 N6 N5 -161.5(6)
Cl1 Ir1 N6 N5 -72.3(3)
Cl2 Ir1 N6 N5 -158.5(3)
C1 C2 N7 Ru1 10.5(6)
Ir1 C2 N7 Ru1 -170.8(3)
N4 Ru1 N7 C2 34.4(5)
N2 Ru1 N7 C2 -49.3(5)
C204 Ru1 N7 C2 125.8(5)
C200 Ru1 N7 C2 151.3(6)
C203 Ru1 N7 C2 -176.4(16)
C202 Ru1 N7 C2 -143.3(5)
C201 Ru1 N7 C2 -169.4(5)
N2 N1 C10 C11 -1.6(6)
C1 N1 C10 C11 -173.2(5)
N1 C10 C11 C12 0.9(6)
N1 N2 C12 C11 -1.1(6)
Ru1 N2 C12 C11 162.8(4)
C10 C11 C12 N2 0.2(6)
N4 N3 C20 C21 0.2(8)
C1 N3 C20 C21 176.2(6)
N3 C20 C21 C22 -0.4(9)
N3 N4 C22 C21 -0.3(8)
Ru1 N4 C22 C21 -179.3(5)
C20 C21 C22 N4 0.5(10)
N6 N5 C30 C31 -0.9(6)
C1 N5 C30 C31 -170.1(5)
N5 C30 C31 C32 0.3(7)
N5 N6 C32 C31 -1.0(6)
Ir1 N6 C32 C31 -169.6(4)
C30 C31 C32 N6 0.4(7)
C2 Ir1 C100 C101 12.2(4)
N6 Ir1 C100 C101 -176.7(5)
C105 Ir1 C100 C101 -99.3(4)
C104 Ir1 C100 C101 -64.9(4)
Cl1 Ir1 C100 C101 95.2(3)
Cl2 Ir1 C100 C101 -179.7(4)
C2 Ir1 C100 C107 131.0(4)
N6 Ir1 C100 C107 -57.8(9)
C105 Ir1 C100 C107 19.6(5)
C104 Ir1 C100 C107 53.9(5)
C101 Ir1 C100 C107 118.8(6)
Cl1 Ir1 C100 C107 -146.0(5)
Cl2 Ir1 C100 C107 -60.9(4)
C107 C100 C101 C102 4.1(8)
Ir1 C100 C101 C102 107.8(5)
C107 C100 C101 Ir1 -103.8(5)
C2 Ir1 C101 C100 -169.1(4)
N6 Ir1 C101 C100 176.7(5)
C105 Ir1 C101 C100 76.8(4)
C104 Ir1 C101 C100 113.1(4)
Cl1 Ir1 C101 C100 -87.6(3)
Cl2 Ir1 C101 C100 0.3(4)
C2 Ir1 C101 C102 72.4(4)
N6 Ir1 C101 C102 58.3(8)
C105 Ir1 C101 C102 -41.7(4)
C104 Ir1 C101 C102 -5.3(4)
C100 Ir1 C101 C102 -118.5(6)
Cl1 Ir1 C101 C102 153.9(4)
Cl2 Ir1 C101 C102 -118.2(4)
C100 C101 C102 C103 -92.4(7)
Ir1 C101 C102 C103 -8.5(6)
C101 C102 C103 C104 24.4(7)
C102 C103 C104 C105 52.5(7)
C102 C103 C104 Ir1 -28.6(6)
C2 Ir1 C104 C105 174.9(4)
N6 Ir1 C104 C105 96.0(3)
C101 Ir1 C104 C105 -100.4(4)
C100 Ir1 C104 C105 -67.4(4)
Cl1 Ir1 C104 C105 -177.5(3)
Cl2 Ir1 C104 C105 11.5(4)
C2 Ir1 C104 C103 -66.2(4)
N6 Ir1 C104 C103 -145.1(4)
C105 Ir1 C104 C103 118.9(6)
C101 Ir1 C104 C103 18.5(4)
C100 Ir1 C104 C103 51.5(4)
Cl1 Ir1 C104 C103 -58.6(7)
Cl2 Ir1 C104 C103 130.4(4)
C103 C104 C105 C106 1.2(9)
Ir1 C104 C105 C106 106.2(5)
C103 C104 C105 Ir1 -105.0(5)
C2 Ir1 C105 C104 -5.4(4)
N6 Ir1 C105 C104 -86.6(3)
C101 Ir1 C105 C104 75.2(4)
C100 Ir1 C105 C104 110.9(4)
Cl1 Ir1 C105 C104 176.7(4)
Cl2 Ir1 C105 C104 -169.4(3)
C2 Ir1 C105 C106 -124.4(5)
N6 Ir1 C105 C106 154.4(5)
C104 Ir1 C105 C106 -119.0(6)
C101 Ir1 C105 C106 -43.8(5)
C100 Ir1 C105 C106 -8.1(5)
Cl1 Ir1 C105 C106 57.7(9)
Cl2 Ir1 C105 C106 71.6(5)
C104 C105 C106 C107 -87.9(8)
Ir1 C105 C106 C107 -4.8(8)
C101 C100 C107 C106 53.2(8)
Ir1 C100 C107 C106 -27.7(7)
C105 C106 C107 C100 21.8(9)
N4 Ru1 C200 C201 -178.5(5)
N2 Ru1 C200 C201 -10.1(14)
C204 Ru1 C200 C201 -115.1(8)
N7 Ru1 C200 C201 92.4(6)
C203 Ru1 C200 C201 -78.6(7)
C202 Ru1 C200 C201 -36.9(6)
N4 Ru1 C200 C204 -63.4(7)
N2 Ru1 C200 C204 105.0(13)
N7 Ru1 C200 C204 -152.5(6)
C203 Ru1 C200 C204 36.5(6)
C202 Ru1 C200 C204 78.3(7)
C201 Ru1 C200 C204 115.1(8)
C204 C200 C201 C202 0.8(8)
Ru1 C200 C201 C202 62.2(5)
C204 C200 C201 Ru1 -61.4(5)
N4 Ru1 C201 C202 -113.6(10)
N2 Ru1 C201 C202 59.1(6)
C204 Ru1 C201 C202 -77.1(7)
N7 Ru1 C201 C202 146.1(6)
C200 Ru1 C201 C202 -116.8(8)
C203 Ru1 C201 C202 -36.0(6)
N4 Ru1 C201 C200 3.2(11)
N2 Ru1 C201 C200 175.8(6)
C204 Ru1 C201 C200 39.7(7)
N7 Ru1 C201 C200 -97.1(6)
C203 Ru1 C201 C200 80.8(7)
C202 Ru1 C201 C200 116.8(8)
C200 C201 C202 C203 -0.1(8)
Ru1 C201 C202 C203 61.4(5)
C200 C201 C202 Ru1 -61.4(5)
N4 Ru1 C202 C201 138.0(6)
N2 Ru1 C202 C201 -132.0(6)
C204 Ru1 C202 C201 83.4(7)
N7 Ru1 C202 C201 -46.2(7)
C200 Ru1 C202 C201 38.7(6)
C203 Ru1 C202 C201 120.0(8)
N4 Ru1 C202 C203 18.0(9)
N2 Ru1 C202 C203 108.0(6)
C204 Ru1 C202 C203 -36.6(6)
N7 Ru1 C202 C203 -166.2(6)
C200 Ru1 C202 C203 -81.4(7)
C201 Ru1 C202 C203 -120.0(8)
C201 C202 C203 C204 -0.8(9)
Ru1 C202 C203 C204 61.0(6)
C201 C202 C203 Ru1 -61.8(6)
N4 Ru1 C203 C204 72.5(7)
N2 Ru1 C203 C204 161.1(6)
N7 Ru1 C203 C204 -75(2)
C200 Ru1 C203 C204 -39.3(7)
C202 Ru1 C203 C204 -118.1(8)
C201 Ru1 C203 C204 -82.5(7)
N4 Ru1 C203 C202 -169.5(5)
N2 Ru1 C203 C202 -80.8(6)
C204 Ru1 C203 C202 118.1(8)
N7 Ru1 C203 C202 43(2)
C200 Ru1 C203 C202 78.8(7)
C201 Ru1 C203 C202 35.5(6)
C202 C203 C204 C200 1.3(9)
Ru1 C203 C204 C200 63.2(5)
C202 C203 C204 Ru1 -61.9(6)
C201 C200 C204 C203 -1.3(8)
Ru1 C200 C204 C203 -64.3(6)
C201 C200 C204 Ru1 63.0(5)
N4 Ru1 C204 C203 -115.9(6)
N2 Ru1 C204 C203 -29.6(8)
N7 Ru1 C204 C203 158.1(6)
C200 Ru1 C204 C203 116.8(8)
C202 Ru1 C204 C203 37.0(6)
C201 Ru1 C204 C203 78.2(7)
N4 Ru1 C204 C200 127.3(7)
N2 Ru1 C204 C200 -146.5(7)
N7 Ru1 C204 C200 41.3(8)
C203 Ru1 C204 C200 -116.8(8)
C202 Ru1 C204 C200 -79.8(7)
C201 Ru1 C204 C200 -38.7(6)
